data_7707264
loop_
_publ_author_name
'Yin, Wen-Yu'
'Weng, Yi-Gang'
'Ren, Zhou-Hong'
'Zhang, Zhi-Ruo'
'Zhu, Qin-Yu'
'Dai, Jie'

_publ_section_title
;
 Tetrathiafulvalene-based double metal lead iodides: structures and
 electrical properties.
;
_journal_issue 23
_journal_name_full 'Dalton transactions (Cambridge, England : 2003)'
_journal_page_first 8120
_journal_page_last 8126
_journal_paper_doi 10.1039/d1dt00631b
_journal_volume 50
_journal_year 2021
_chemical_formula_sum 'C24 H16 Ag8 I12 S16'
_chemical_formula_weight 3203.09
_space_group_crystal_system orthorhombic
_space_group_IT_number 56
_space_group_name_Hall '-P 2ab 2ac'
_space_group_name_H-M_alt 'P c c n'
_atom_sites_solution_hydrogens geom
_audit_creation_method SHELXL-2016/6
_audit_update_record
;
2021-03-26 deposited with the CCDC.	2021-04-27 downloaded from the CCDC.
;
_cell_angle_alpha 90
_cell_angle_beta 90
_cell_angle_gamma 90
_cell_formula_units_Z 2
_cell_length_a 16.135(3)
_cell_length_b 13.700(2)
_cell_length_c 13.745(3)
_cell_measurement_reflns_used 3614
_cell_measurement_temperature 213(2)
_cell_measurement_theta_max 25.29
_cell_measurement_theta_min 2.45
_cell_volume 3038.3(10)
_computing_cell_refinement 'Bruker SAINT'
_computing_data_collection 'Bruker APEX2'
_computing_data_reduction 'Bruker SAINT'
_computing_molecular_graphics 'Bruker SHELXTL'
_computing_publication_material 'Bruker SHELXTL'
_computing_structure_refinement 'SHELXL-2016/6 (Sheldrick, 2016)'
_computing_structure_solution 'SHELXL-2016/6 (Sheldrick, 2016)'
_diffrn_ambient_temperature 213(2)
_diffrn_measured_fraction_theta_full 0.987
_diffrn_measured_fraction_theta_max 0.989
_diffrn_measurement_device_type 'Bruker APEX-II CCD'
_diffrn_measurement_method '\f and \w scans'
_diffrn_radiation_type MoK\a
_diffrn_radiation_wavelength 0.71073
_diffrn_reflns_av_R_equivalents 0.0619
_diffrn_reflns_av_unetI/netI 0.0393
_diffrn_reflns_Laue_measured_fraction_full 0.987
_diffrn_reflns_Laue_measured_fraction_max 0.989
_diffrn_reflns_limit_h_max 20
_diffrn_reflns_limit_h_min -20
_diffrn_reflns_limit_k_max 17
_diffrn_reflns_limit_k_min -16
_diffrn_reflns_limit_l_max 17
_diffrn_reflns_limit_l_min -16
_diffrn_reflns_number 26196
_diffrn_reflns_point_group_measured_fraction_full 0.987
_diffrn_reflns_point_group_measured_fraction_max 0.989
_diffrn_reflns_theta_full 25.242
_diffrn_reflns_theta_max 27.550
_diffrn_reflns_theta_min 1.950
_exptl_absorpt_coefficient_mu 9.192
_exptl_absorpt_correction_T_max 0.7456
_exptl_absorpt_correction_T_min 0.6541
_exptl_absorpt_correction_type multi-scan
_exptl_absorpt_process_details
;
SADABS-2014/3 - Bruker AXS area detector scaling and absorption correction
;
_exptl_crystal_colour black
_exptl_crystal_density_diffrn 3.501
_exptl_crystal_description PLATE
_exptl_crystal_F_000 2856
_exptl_crystal_size_max 0.400
_exptl_crystal_size_mid 0.200
_exptl_crystal_size_min 0.100
_refine_diff_density_max 2.389
_refine_diff_density_min -1.842
_refine_diff_density_rms 0.193
_refine_ls_extinction_method none
_refine_ls_goodness_of_fit_ref 1.007
_refine_ls_hydrogen_treatment constr
_refine_ls_matrix_type full
_refine_ls_number_parameters 136
_refine_ls_number_reflns 3464
_refine_ls_number_restraints 0
_refine_ls_restrained_S_all 1.007
_refine_ls_R_factor_all 0.0751
_refine_ls_R_factor_gt 0.0408
_refine_ls_shift/su_max 0.000
_refine_ls_shift/su_mean 0.000
_refine_ls_structure_factor_coef Fsqd
_refine_ls_weighting_details 'w=1/[\s^2^(Fo^2^)+(0.0495P)^2^+7.9135P] where P=(Fo^2^+2Fc^2^)/3'
_refine_ls_weighting_scheme calc
_refine_ls_wR_factor_gt 0.0906
_refine_ls_wR_factor_ref 0.1042
_reflns_Friedel_coverage 0.000
_reflns_number_gt 2301
_reflns_number_total 3464
_reflns_threshold_expression 'I > 2\s(I)'
_cod_data_source_file d1dt00631b2.cif
_cod_data_source_block 4
_cod_depositor_comments 'Adding full bibliography for 7707262--7707265.cif.'
_cod_database_code 7707264
_shelx_shelxl_version_number 2016/6
_shelx_space_group_comment
;
The symmetry employed for this shelxl refinement is uniquely defined
by the following loop, which should always be used as a source of
symmetry information in preference to the above space-group names.
They are only intended as comments.
;
_shelx_estimated_absorpt_t_min 0.120
_shelx_estimated_absorpt_t_max 0.460

loop_
_space_group_symop_operation_xyz
'x, y, z'
'-x+1/2, -y+1/2, z'
'x+1/2, -y, -z+1/2'
'-x, y+1/2, -z+1/2'
'-x, -y, -z'
'x-1/2, y-1/2, -z'
'-x-1/2, y, z-1/2'
'x, -y-1/2, z-1/2'

loop_
_atom_site_label
_atom_site_type_symbol
_atom_site_fract_x
_atom_site_fract_y
_atom_site_fract_z
_atom_site_U_iso_or_equiv
_atom_site_adp_type
_atom_site_occupancy
_atom_site_site_symmetry_order
_atom_site_calc_flag
_atom_site_refinement_flags_posn
_atom_site_refinement_flags_adp
_atom_site_refinement_flags_occupancy
_atom_site_disorder_assembly
_atom_site_disorder_group
Ag1 Ag 0.19291(5) 0.66200(7) 0.14533(7) 0.0616(2) Uani 1 1 d . . . . .
Ag2 Ag 0.31977(5) 0.68188(7) 0.35226(7) 0.0626(2) Uani 1 1 d . . . . .
I1 I 0.14818(3) 0.60937(4) 0.34375(4) 0.03656(15) Uani 1 1 d . . . . .
I2 I 0.36829(3) 0.63030(4) 0.15238(4) 0.03496(15) Uani 1 1 d . . . . .
I3 I 0.40078(4) 0.58267(5) 0.49772(4) 0.04154(17) Uani 1 1 d . . . . .
S1 S 0.12079(13) 0.29777(15) 0.02970(15) 0.0295(4) Uani 1 1 d . . . . .
S2 S 0.19672(13) 0.10411(14) 0.03030(16) 0.0313(4) Uani 1 1 d . . . . .
S3 S 0.12191(13) 0.30112(16) 0.27531(15) 0.0334(5) Uani 1 1 d . . . . .
S4 S 0.19312(13) 0.10589(15) 0.27734(16) 0.0339(5) Uani 1 1 d . . . . .
C1 C 0.0555(5) 0.2000(7) 0.0273(6) 0.036(2) Uani 1 1 d . . . . .
H1 H -0.002244 0.208386 0.024998 0.043 Uiso 1 1 calc R U . . .
C2 C 0.0896(5) 0.1106(6) 0.0288(7) 0.039(2) Uani 1 1 d . . . . .
H2 H 0.056718 0.053931 0.029009 0.047 Uiso 1 1 calc R U . . .
C3 C 0.2106(4) 0.2293(5) 0.0297(5) 0.0240(15) Uani 1 1 d . . . . .
C4 C 0.0545(5) 0.2050(7) 0.2799(6) 0.041(2) Uani 1 1 d . . . . .
H4 H -0.003140 0.214878 0.281580 0.049 Uiso 1 1 calc R U . . .
C5 C 0.0872(5) 0.1144(7) 0.2810(6) 0.038(2) Uani 1 1 d . . . . .
H5 H 0.053431 0.058510 0.283618 0.045 Uiso 1 1 calc R U . . .
C6 C 0.2102(5) 0.2302(6) 0.2772(5) 0.0273(17) Uani 1 1 d . . . . .

loop_
_atom_site_aniso_label
_atom_site_aniso_U_11
_atom_site_aniso_U_22
_atom_site_aniso_U_33
_atom_site_aniso_U_23
_atom_site_aniso_U_13
_atom_site_aniso_U_12
Ag1 0.0521(5) 0.0647(6) 0.0680(5) -0.0092(5) -0.0060(4) -0.0021(4)
Ag2 0.0557(5) 0.0597(5) 0.0725(6) 0.0083(5) -0.0110(4) 0.0074(4)
I1 0.0330(3) 0.0361(3) 0.0406(3) 0.0063(2) 0.0034(2) 0.0035(2)
I2 0.0376(3) 0.0259(3) 0.0414(3) -0.0032(2) 0.0057(2) -0.0012(2)
I3 0.0399(3) 0.0347(3) 0.0500(3) -0.0026(3) -0.0036(3) 0.0076(3)
S1 0.0302(10) 0.0274(11) 0.0309(9) 0.0034(8) 0.0003(8) 0.0021(8)
S2 0.0343(11) 0.0197(10) 0.0398(10) 0.0003(8) -0.0012(9) -0.0015(8)
S3 0.0301(11) 0.0337(12) 0.0364(11) -0.0073(9) -0.0007(9) 0.0077(9)
S4 0.0324(11) 0.0270(11) 0.0422(12) 0.0027(9) -0.0023(9) 0.0006(8)
C1 0.026(4) 0.045(5) 0.035(4) 0.001(4) 0.002(3) -0.004(4)
C2 0.038(5) 0.027(5) 0.052(5) 0.005(4) 0.000(4) -0.010(4)
C3 0.032(4) 0.019(4) 0.021(3) 0.001(3) 0.000(3) 0.001(3)
C4 0.026(4) 0.054(6) 0.043(5) -0.005(4) 0.004(4) 0.003(4)
C5 0.034(5) 0.043(5) 0.036(4) -0.007(4) 0.002(3) -0.016(4)
C6 0.033(4) 0.029(4) 0.020(4) 0.004(3) -0.004(3) 0.002(3)

loop_
_atom_type_symbol
_atom_type_description
_atom_type_scat_dispersion_real
_atom_type_scat_dispersion_imag
_atom_type_scat_source
C C 0.0033 0.0016 'International Tables Vol C Tables 4.2.6.8 and 6.1.1.4'
H H 0.0000 0.0000 'International Tables Vol C Tables 4.2.6.8 and 6.1.1.4'
Ag Ag -0.8971 1.1015 'International Tables Vol C Tables 4.2.6.8 and 6.1.1.4'
I I -0.4742 1.8119 'International Tables Vol C Tables 4.2.6.8 and 6.1.1.4'
S S 0.1246 0.1234 'International Tables Vol C Tables 4.2.6.8 and 6.1.1.4'

loop_
_geom_angle_atom_site_label_1
_geom_angle_atom_site_label_2
_geom_angle_atom_site_label_3
_geom_angle
_geom_angle_site_symmetry_1
_geom_angle_site_symmetry_3
_geom_angle_publ_flag
I3 Ag1 I2 120.49(4) 7_655 . ?
I3 Ag1 I1 117.15(4) 7_655 . ?
I2 Ag1 I1 100.11(3) . . ?
I3 Ag1 I2 102.50(3) 7_655 2_565 ?
I2 Ag1 I2 117.76(3) . 2_565 ?
I1 Ag1 I2 97.04(3) . 2_565 ?
I3 Ag1 Ag1 130.31(3) 7_655 2_565 ?
I2 Ag1 Ag1 61.36(3) . 2_565 ?
I1 Ag1 Ag1 110.32(2) . 2_565 ?
I2 Ag1 Ag1 56.54(3) 2_565 2_565 ?
I3 Ag2 I1 115.53(4) . 2_565 ?
I3 Ag2 Ag2 132.98(3) . 2_565 ?
I1 Ag2 Ag2 60.62(4) 2_565 2_565 ?
I3 Ag2 I2 115.71(4) . . ?
I1 Ag2 I2 98.70(3) 2_565 . ?
Ag2 Ag2 I2 110.98(2) 2_565 . ?
I3 Ag2 I1 108.02(4) . . ?
I1 Ag2 I1 119.83(3) 2_565 . ?
Ag2 Ag2 I1 59.42(3) 2_565 . ?
I2 Ag2 I1 97.59(3) . . ?
Ag2 I1 Ag1 75.53(3) 2_565 . ?
Ag2 I1 Ag2 59.96(3) 2_565 . ?
Ag1 I1 Ag2 73.77(3) . . ?
Ag1 I2 Ag2 74.48(3) . . ?
Ag1 I2 Ag1 62.10(3) . 2_565 ?
Ag2 I2 Ag1 73.51(3) . 2_565 ?
Ag2 I3 Ag1 94.57(4) . 7_656 ?
C1 S1 C3 95.2(4) . . ?
C3 S2 C2 94.5(4) . . ?
C4 S3 C6 95.2(4) . . ?
C5 S4 C6 95.3(4) . . ?
C2 C1 S1 117.6(7) . . ?
C2 C1 H1 121.2 . . ?
S1 C1 H1 121.2 . . ?
C1 C2 S2 117.1(7) . . ?
C1 C2 H2 121.5 . . ?
S2 C2 H2 121.5 . . ?
C3 C3 S2 121.6(8) 2 . ?
C3 C3 S1 123.0(8) 2 . ?
S2 C3 S1 115.5(4) . . ?
C5 C4 S3 117.4(7) . . ?
C5 C4 H4 121.3 . . ?
S3 C4 H4 121.3 . . ?
C4 C5 S4 116.9(7) . . ?
C4 C5 H5 121.6 . . ?
S4 C5 H5 121.6 . . ?
C6 C6 S3 122.8(8) 2 . ?
C6 C6 S4 122.0(8) 2 . ?
S3 C6 S4 115.1(4) . . ?

loop_
_geom_bond_atom_site_label_1
_geom_bond_atom_site_label_2
_geom_bond_distance
_geom_bond_site_symmetry_2
_geom_bond_publ_flag
Ag1 I3 2.7537(11) 7_655 ?
Ag1 I2 2.8646(11) . ?
Ag1 I1 2.9118(12) . ?
Ag1 I2 3.0135(11) 2_565 ?
Ag1 Ag1 3.0344(18) 2_565 ?
Ag2 I3 2.7483(11) . ?
Ag2 I1 2.9086(12) 2_565 ?
Ag2 Ag2 2.9245(18) 2_565 ?
Ag2 I2 2.9429(12) . ?
Ag2 I1 2.9437(11) . ?
S1 C1 1.704(9) . ?
S1 C3 1.727(7) . ?
S2 C3 1.729(8) . ?
S2 C2 1.730(9) . ?
S3 C4 1.709(9) . ?
S3 C6 1.724(8) . ?
S4 C5 1.714(8) . ?
S4 C6 1.725(8) . ?
C1 C2 1.343(12) . ?
C1 H1 0.9400 . ?
C2 H2 0.9400 . ?
C3 C3 1.392(14) 2 ?
C4 C5 1.349(12) . ?
C4 H4 0.9400 . ?
C5 H5 0.9400 . ?
C6 C6 1.395(15) 2 ?

loop_
_geom_torsion_atom_site_label_1
_geom_torsion_atom_site_label_2
_geom_torsion_atom_site_label_3
_geom_torsion_atom_site_label_4
_geom_torsion
_geom_torsion_site_symmetry_1
_geom_torsion_site_symmetry_2
_geom_torsion_site_symmetry_3
_geom_torsion_site_symmetry_4
_geom_torsion_publ_flag
C3 S1 C1 C2 1.7(8) . . . . ?
S1 C1 C2 S2 -1.4(10) . . . . ?
C3 S2 C2 C1 0.3(8) . . . . ?
C2 S2 C3 C3 -179.4(3) . . . 2 ?
C2 S2 C3 S1 0.8(5) . . . . ?
C1 S1 C3 C3 178.9(3) . . . 2 ?
C1 S1 C3 S2 -1.4(5) . . . . ?
C6 S3 C4 C5 -1.5(8) . . . . ?
S3 C4 C5 S4 -0.2(10) . . . . ?
C6 S4 C5 C4 1.7(7) . . . . ?
C4 S3 C6 C6 -178.4(3) . . . 2 ?
C4 S3 C6 S4 2.6(5) . . . . ?
C5 S4 C6 C6 178.3(3) . . . 2 ?
C5 S4 C6 S3 -2.6(5) . . . . ?
